data_8100323
loop_
_publ_author_name
'Peters, Karl'
'Peters, Eva-Maria'
'Wuzik, Andreas'
'Pfeifer, Robert - Michael'
'Bringmann, Gerhard'

_publ_section_title
;
Crystal structure of 3'-benzyloxy-2'-naphthyl-1-bromo-2-naphthoate, 
C~28~H~19~BrO~3~
;
_journal_issue 2
_journal_name_full 'Zeitschrift f\"ur Kristallographie - New Crystal Structures'
_journal_page_first 209
_journal_page_last 210
_journal_volume 218
_journal_year 2003
_chemical_formula_structural 'C28 H19 Br O3'
_chemical_formula_sum 'C28 H19 Br O3'
_chemical_formula_weight 483.34
_space_group_IT_number 14
_symmetry_cell_setting monoclinic
_symmetry_space_group_name_Hall '-P 2ybc'
_symmetry_space_group_name_H-M 'P 1 21/c 1'
_cell_angle_alpha 90.00
_cell_angle_beta 107.964(6)
_cell_angle_gamma 90.00
_cell_formula_units_Z 4
_cell_length_a 13.769(1)
_cell_length_b 19.058(2)
_cell_length_c 8.716(1)
_cell_measurement_temperature 293(2)
_cell_volume 2175.7(4)
_diffrn_ambient_temperature 293(2)
_exptl_crystal_density_diffrn 1.476
_cod_original_sg_symbol_H-M 'P 21/c'
_cod_original_formula_sum 'C28 H19 Br1 O3'
_cod_database_code 8100323

loop_
_symmetry_equiv_pos_as_xyz
'x, y, z'
'-x, y+1/2, -z+1/2'
'-x, -y, -z'
'x, -y-1/2, z-1/2'

loop_
_atom_site_label
_atom_site_type_symbol
_atom_site_fract_x
_atom_site_fract_y
_atom_site_fract_z
_atom_site_U_iso_or_equiv
_atom_site_adp_type
_atom_site_occupancy
_atom_site_symmetry_multiplicity
_atom_site_Wyckoff_symbol
_atom_site_calc_flag
_atom_site_refinement_flags
_atom_site_disorder_assembly
_atom_site_disorder_group
Br Br 0.18957(3) 0.89885(3) -0.00974(5) 0.0765(2) Uani 1 4 e d . . .
O1 O 0.4020(2) 0.94050(13) -0.0791(3) 0.0572(6) Uani 1 4 e d . . .
C1 C 0.4228(3) 0.93469(17) 0.0636(4) 0.0454(7) Uani 1 4 e d . . .
C2 C 0.3684(3) 0.97023(16) 0.1673(4) 0.0446(7) Uani 1 4 e d . . .
C3 C 0.4272(3) 1.01673(19) 0.2868(4) 0.0560(9) Uani 1 4 e d . . .
H3 H 0.4967 1.0220 0.3019 0.080 Uiso 1 4 e calc R . .
C4 C 0.3820(3) 1.0534(2) 0.3787(4) 0.0640(10) Uani 1 4 e d . . .
H4 H 0.4214 1.0839 0.4565 0.080 Uiso 1 4 e calc R . .
C5 C 0.2778(3) 1.0471(2) 0.3610(4) 0.0564(9) Uani 1 4 e d . . .
C6 C 0.2306(4) 1.0856(2) 0.4560(5) 0.0716(11) Uani 1 4 e d . . .
H6 H 0.2694 1.1172 0.5317 0.080 Uiso 1 4 e calc R . .
C7 C 0.1299(4) 1.0780(3) 0.4401(6) 0.0846(14) Uani 1 4 e d . . .
H7 H 0.1008 1.1034 0.5058 0.080 Uiso 1 4 e calc R . .
C8 C 0.0701(4) 1.0317(3) 0.3246(6) 0.0821(14) Uani 1 4 e d . . .
H8 H 0.0009 1.0273 0.3124 0.080 Uiso 1 4 e calc R . .
C9 C 0.1124(3) 0.9929(2) 0.2296(5) 0.0659(10) Uani 1 4 e d . . .
H9 H 0.0718 0.9618 0.1547 0.080 Uiso 1 4 e calc R . .
C10 C 0.2170(3) 0.99937(18) 0.2438(4) 0.0495(8) Uani 1 4 e d . . .
C11 C 0.2667(3) 0.96215(17) 0.1478(4) 0.0467(7) Uani 1 4 e d . . .
O12 O 0.50331(18) 0.89744(11) 0.1560(3) 0.0476(5) Uani 1 4 e d . . .
C12 C 0.5666(3) 0.86614(17) 0.0759(4) 0.0447(7) Uani 1 4 e d . . .
C13 C 0.6611(3) 0.89246(16) 0.1000(4) 0.0481(7) Uani 1 4 e d . . .
H13 H 0.6814 0.9326 0.1624 0.080 Uiso 1 4 e calc R . .
C14 C 0.7296(3) 0.85905(17) 0.0303(4) 0.0479(7) Uani 1 4 e d . . .
C15 C 0.8311(3) 0.8808(2) 0.0593(5) 0.0604(9) Uani 1 4 e d . . .
H15 H 0.8556 0.9187 0.1273 0.080 Uiso 1 4 e calc R . .
C16 C 0.8944(3) 0.8473(2) -0.0105(6) 0.0697(11) Uani 1 4 e d . . .
H16 H 0.9619 0.8617 0.0120 0.080 Uiso 1 4 e calc R . .
C17 C 0.8572(3) 0.7914(2) -0.1158(5) 0.0702(11) Uani 1 4 e d . . .
H17 H 0.8995 0.7697 -0.1664 0.080 Uiso 1 4 e calc R . .
C18 C 0.7602(3) 0.7684(2) -0.1450(5) 0.0606(9) Uani 1 4 e d . . .
H18 H 0.7372 0.7307 -0.2145 0.080 Uiso 1 4 e calc R . .
C19 C 0.6939(3) 0.80045(17) -0.0722(4) 0.0482(7) Uani 1 4 e d . . .
C20 C 0.5931(3) 0.77520(18) -0.0950(4) 0.0511(8) Uani 1 4 e d . . .
H20 H 0.5691 0.7373 -0.1633 0.080 Uiso 1 4 e calc R . .
C21 C 0.5316(3) 0.80546(17) -0.0187(4) 0.0468(7) Uani 1 4 e d . . .
O21 O 0.43664(18) 0.78246(12) -0.0224(3) 0.0541(6) Uani 1 4 e d . . .
C22 C 0.4036(3) 0.7171(2) -0.1058(5) 0.0624(10) Uani 1 4 e d . . .
H22A H 0.4562 0.6817 -0.0682 0.080 Uiso 1 4 e calc R . .
H22B H 0.3905 0.7234 -0.2208 0.080 Uiso 1 4 e calc R . .
C23 C 0.3081(3) 0.69443(18) -0.0723(4) 0.0519(8) Uani 1 4 e d . . .
C24 C 0.2150(3) 0.7207(2) -0.1613(5) 0.0737(11) Uani 1 4 e d . . .
H24 H 0.2105 0.7534 -0.2425 0.080 Uiso 1 4 e calc R . .
C25 C 0.1273(4) 0.6980(4) -0.1286(8) 0.108(2) Uani 1 4 e d . . .
H25 H 0.0637 0.7160 -0.1860 0.080 Uiso 1 4 e calc R . .
C26 C 0.1363(5) 0.6480(4) -0.0087(9) 0.116(3) Uani 1 4 e d . . .
H26 H 0.0779 0.6322 0.0130 0.080 Uiso 1 4 e calc R . .
C27 C 0.2280(5) 0.6223(3) 0.0763(8) 0.1013(19) Uani 1 4 e d . . .
H27 H 0.2329 0.5887 0.1558 0.080 Uiso 1 4 e calc R . .
C28 C 0.3131(3) 0.6455(2) 0.0456(5) 0.0696(11) Uani 1 4 e d . . .
H28 H 0.3764 0.6279 0.1057 0.080 Uiso 1 4 e calc R . .

loop_
_atom_site_aniso_label
_atom_site_aniso_U_11
_atom_site_aniso_U_22
_atom_site_aniso_U_33
_atom_site_aniso_U_23
_atom_site_aniso_U_13
_atom_site_aniso_U_12
Br 0.0636(3) 0.0927(4) 0.0755(3) -0.0305(2) 0.0248(2) -0.0263(2)
O1 0.0590(16) 0.0648(15) 0.0492(13) 0.0035(11) 0.0187(11) 0.0136(12)
C1 0.0450(19) 0.0438(17) 0.0482(18) 0.0012(13) 0.0152(14) 0.0003(14)
C2 0.0448(18) 0.0449(17) 0.0447(16) 0.0009(12) 0.0148(14) 0.0049(14)
C3 0.0406(18) 0.068(2) 0.059(2) -0.0138(17) 0.0142(15) 0.0013(17)
C4 0.057(2) 0.072(2) 0.060(2) -0.0186(18) 0.0131(17) -0.003(2)
C5 0.055(2) 0.062(2) 0.0535(19) -0.0010(16) 0.0176(16) 0.0101(18)
C6 0.071(3) 0.080(3) 0.069(2) -0.013(2) 0.029(2) 0.013(2)
C7 0.084(4) 0.101(3) 0.082(3) -0.009(3) 0.044(3) 0.023(3)
C8 0.058(3) 0.109(4) 0.092(3) 0.011(3) 0.041(2) 0.019(3)
C9 0.053(2) 0.077(3) 0.073(2) 0.001(2) 0.0264(19) 0.002(2)
C10 0.0460(19) 0.054(2) 0.0494(17) 0.0077(14) 0.0159(15) 0.0063(15)
C11 0.0465(19) 0.0471(18) 0.0467(16) -0.0002(13) 0.0147(14) -0.0032(15)
O12 0.0498(14) 0.0470(12) 0.0471(12) -0.0009(9) 0.0164(10) 0.0079(10)
C12 0.0477(18) 0.0432(16) 0.0437(16) 0.0031(13) 0.0150(13) 0.0079(14)
C13 0.0501(19) 0.0431(17) 0.0486(17) 0.0013(13) 0.0117(14) 0.0002(15)
C14 0.0411(17) 0.0464(18) 0.0534(17) 0.0099(14) 0.0106(14) 0.0007(15)
C15 0.051(2) 0.058(2) 0.069(2) 0.0049(17) 0.0135(17) -0.0041(18)
C16 0.046(2) 0.071(3) 0.093(3) 0.007(2) 0.023(2) -0.002(2)
C17 0.054(2) 0.074(3) 0.092(3) 0.008(2) 0.036(2) 0.011(2)
C18 0.061(2) 0.060(2) 0.069(2) -0.0043(17) 0.0315(19) 0.0013(18)
C19 0.0464(19) 0.0457(18) 0.0538(18) 0.0043(14) 0.0176(14) 0.0020(15)
C20 0.0471(19) 0.0485(18) 0.0593(19) -0.0079(14) 0.0188(15) -0.0021(15)
C21 0.0412(18) 0.0482(18) 0.0512(17) -0.0020(13) 0.0147(14) -0.0043(14)
O21 0.0454(13) 0.0515(13) 0.0699(14) -0.0099(11) 0.0244(11) -0.0065(11)
C22 0.060(2) 0.055(2) 0.078(2) -0.0164(18) 0.030(2) -0.0094(18)
C23 0.048(2) 0.0501(19) 0.0568(19) -0.0068(15) 0.0155(15) -0.0055(16)
C24 0.053(2) 0.081(3) 0.078(3) -0.001(2) 0.007(2) 0.004(2)
C25 0.043(3) 0.138(5) 0.130(5) -0.050(4) 0.007(3) -0.002(3)
C26 0.093(5) 0.141(6) 0.141(6) -0.062(5) 0.076(4) -0.066(4)
C27 0.125(6) 0.096(4) 0.105(4) -0.014(3) 0.068(4) -0.043(4)
C28 0.071(3) 0.073(3) 0.064(2) 0.0004(19) 0.021(2) -0.004(2)

loop_
_geom_bond_atom_site_label_1
_geom_bond_atom_site_label_2
_geom_bond_distance
_geom_bond_site_symmetry_2
_geom_bond_publ_flag
Br C11 1.890(3) . ?
O1 C1 1.193(4) . ?
C1 O12 1.353(4) . ?
C1 C2 1.501(4) . ?
C2 C11 1.365(5) . ?
C2 C3 1.416(5) . ?
C3 C4 1.351(5) . ?
C3 H3 0.9300 . ?
C4 C5 1.400(5) . ?
C4 H4 0.9300 . ?
C5 C6 1.407(5) . ?
C5 C10 1.429(5) . ?
C6 C7 1.358(7) . ?
C6 H6 0.9300 . ?
C7 C8 1.399(7) . ?
C7 H7 0.9300 . ?
C8 C9 1.367(6) . ?
C8 H8 0.9300 . ?
C9 C10 1.412(5) . ?
C9 H9 0.9300 . ?
C10 C11 1.423(5) . ?
O12 C12 1.406(4) . ?
C12 C13 1.349(5) . ?
C12 C21 1.416(4) . ?
C13 C14 1.420(5) . ?
C13 H13 0.9300 . ?
C14 C15 1.404(5) . ?
C14 C19 1.420(5) . ?
C15 C16 1.366(5) . ?
C15 H15 0.9300 . ?
C16 C17 1.397(6) . ?
C16 H16 0.9300 . ?
C17 C18 1.352(6) . ?
C17 H17 0.9300 . ?
C18 C19 1.403(5) . ?
C18 H18 0.9300 . ?
C19 C20 1.423(5) . ?
C20 C21 1.356(4) . ?
C20 H20 0.9300 . ?
C21 O21 1.370(4) . ?
O21 C22 1.443(4) . ?
C22 C23 1.495(5) . ?
C22 H22A 0.9700 . ?
C22 H22B 0.9700 . ?
C23 C24 1.373(5) . ?
C23 C28 1.374(5) . ?
C24 C25 1.392(7) . ?
C24 H24 0.9300 . ?
C25 C26 1.391(9) . ?
C25 H25 0.9300 . ?
C26 C27 1.345(10) . ?
C26 H26 0.9300 . ?
C27 C28 1.355(6) . ?
C27 H27 0.9300 . ?
C28 H28 0.9300 . ?

loop_
_cod_related_entry_id
_cod_related_entry_database
_cod_related_entry_code
1 ChemSpider 4411055
